data_2206157
loop_
_publ_author_name
'U\,car, \.Ibrahim'
'Pa\,sao\^glu,  H\"umeyra'
'B\"uy\"ukg\"ung\"or,  Orhan'
'Bulut, Ahmet'

_publ_section_title
;
 Tris(1,10-phenanthroline-\k^2^<i>N</i>,<i>N</i>')iron(II) squarate
 octahydrate
;
_journal_issue 7
_journal_name_full 'Acta Crystallographica Section E'
_journal_page_first m1405
_journal_page_last m1407
_journal_paper_doi 10.1107/S1600536805019550
_journal_volume 61
_journal_year 2005
_chemical_formula_iupac '[Fe (C12 H8 N2)3] (C4 O4), 8H2 O'
_chemical_formula_moiety 'C36 H24 Fe N6 2+, C4 O4 2-, 8H2 O'
_chemical_formula_sum 'C40 H40 Fe N6 O12'
_chemical_formula_weight 852.63
_chemical_name_systematic
;
Tris(1,10-phenanthroline-\k^2^N,N')iron(II) squarate octahydrate
;
_space_group_IT_number 14
_symmetry_cell_setting monoclinic
_symmetry_space_group_name_Hall '-P 2ybc'
_symmetry_space_group_name_H-M 'P 1 21/c 1'
_atom_sites_solution_hydrogens geom
_atom_sites_solution_primary direct
_atom_sites_solution_secondary difmap
_audit_creation_method SHELXL-97
_cell_angle_alpha 90.00
_cell_angle_beta 98.804(4)
_cell_angle_gamma 90.00
_cell_formula_units_Z 4
_cell_length_a 10.9285(6)
_cell_length_b 21.3431(7)
_cell_length_c 16.8988(8)
_cell_measurement_reflns_used 5187
_cell_measurement_temperature 297(2)
_cell_measurement_theta_max 27.8
_cell_measurement_theta_min 1.65
_cell_volume 3895.2(3)
_computing_cell_refinement X-AREA
_computing_data_collection 'X-AREA (Stoe & Cie, 2002)'
_computing_data_reduction 'X-RED32 (Stoe & Cie, 2002)'
_computing_molecular_graphics 'ORTEP-3 (Farrugia, 1997)'
_computing_publication_material 'WinGX (Farrugia, 1999)'
_computing_structure_refinement 'SHELXL97 (Sheldrick, 1997)'
_computing_structure_solution 'SHELXS97 (Sheldrick, 1997)'
_diffrn_ambient_temperature 297(2)
_diffrn_detector_area_resol_mean 6.67
_diffrn_measured_fraction_theta_full 0.992
_diffrn_measured_fraction_theta_max 0.992
_diffrn_measurement_device_type 'Stoe IPDS-2'
_diffrn_measurement_method \w
_diffrn_radiation_monochromator graphite
_diffrn_radiation_source 'fine-focus sealed tube'
_diffrn_radiation_type MoK\a
_diffrn_radiation_wavelength 0.71073
_diffrn_reflns_av_R_equivalents 0.0503
_diffrn_reflns_av_sigmaI/netI 0.0350
_diffrn_reflns_limit_h_max 14
_diffrn_reflns_limit_h_min -13
_diffrn_reflns_limit_k_max 27
_diffrn_reflns_limit_k_min -27
_diffrn_reflns_limit_l_max 21
_diffrn_reflns_limit_l_min -21
_diffrn_reflns_number 42766
_diffrn_reflns_theta_full 27.21
_diffrn_reflns_theta_max 27.21
_diffrn_reflns_theta_min 1.55
_diffrn_standards_decay_% 0
_diffrn_standards_number 0
_exptl_absorpt_coefficient_mu 0.460
_exptl_absorpt_correction_T_max 0.932
_exptl_absorpt_correction_T_min 0.734
_exptl_absorpt_correction_type integration
_exptl_absorpt_process_details '(X-RED32; Stoe & Cie, 2002)'
_exptl_crystal_colour red
_exptl_crystal_density_diffrn 1.454
_exptl_crystal_density_method 'not measured'
_exptl_crystal_description Plate
_exptl_crystal_F_000 1776
_exptl_crystal_size_max 0.31
_exptl_crystal_size_mid 0.25
_exptl_crystal_size_min 0.19
_refine_diff_density_max 0.280
_refine_diff_density_min -0.402
_refine_ls_extinction_coef 0.0023(3)
_refine_ls_extinction_expression Fc^*^=kFc[1+0.001xFc^2^\l^3^/sin(2\q)]^-1/4^
_refine_ls_extinction_method SHELXL97
_refine_ls_goodness_of_fit_ref 0.961
_refine_ls_hydrogen_treatment mixed
_refine_ls_matrix_type full
_refine_ls_number_parameters 583
_refine_ls_number_reflns 8612
_refine_ls_number_restraints 25
_refine_ls_restrained_S_all 0.961
_refine_ls_R_factor_all 0.0651
_refine_ls_R_factor_gt 0.0405
_refine_ls_shift/su_max 0.001
_refine_ls_shift/su_mean 0.000
_refine_ls_structure_factor_coef Fsqd
_refine_ls_weighting_details 'calc w = 1/[\s^2^(Fo^2^)+(0.0679P)^2^] where P = (Fo^2^+2Fc^2^)/3'
_refine_ls_weighting_scheme calc
_refine_ls_wR_factor_gt 0.1043
_refine_ls_wR_factor_ref 0.1128
_reflns_number_gt 5723
_reflns_number_total 8612
_reflns_threshold_expression I>2\s(I)
_cod_data_source_file ci6598.cif
_cod_data_source_block I
_cod_original_cell_volume 3895.4(3)
_cod_original_sg_symbol_H-M 'P 21/c'
_cod_database_code 2206157

loop_
_symmetry_equiv_pos_as_xyz
'x, y, z'
'-x, y+1/2, -z+1/2'
'-x, -y, -z'
'x, -y-1/2, z-1/2'

loop_
_atom_site_label
_atom_site_fract_x
_atom_site_fract_y
_atom_site_fract_z
_atom_site_U_iso_or_equiv
_atom_site_adp_type
_atom_site_calc_flag
_atom_site_refinement_flags
_atom_site_occupancy
_atom_site_type_symbol
C1 0.3344(2) 0.22086(11) 0.94575(13) 0.0491(5) Uani d . 1 C
H1 0.2886 0.2517 0.9156 0.059 Uiso calc R 1 H
C2 0.3111(2) 0.20920(13) 1.02306(14) 0.0611(6) Uani d . 1 C
H2 0.2497 0.2316 1.0433 0.073 Uiso calc R 1 H
C3 0.3775(3) 0.16530(14) 1.06872(15) 0.0685(7) Uani d . 1 C
H3 0.3615 0.1571 1.1202 0.082 Uiso calc R 1 H
C4 0.4711(2) 0.13215(12) 1.03793(14) 0.0601(6) Uani d . 1 C
C5 0.5492(3) 0.08535(15) 1.08055(17) 0.0821(9) Uani d . 1 C
H5 0.5400 0.0758 1.1330 0.098 Uiso calc R 1 H
C6 0.6353(3) 0.05505(15) 1.04633(17) 0.0822(9) Uani d . 1 C
H6 0.6854 0.0254 1.0759 0.099 Uiso calc R 1 H
C7 0.6518(2) 0.06738(11) 0.96529(15) 0.0578(6) Uani d . 1 C
C8 0.7405(2) 0.03784(12) 0.92542(17) 0.0663(7) Uani d . 1 C
H8 0.7928 0.0073 0.9512 0.080 Uiso calc R 1 H
C9 0.7483(2) 0.05457(11) 0.84895(15) 0.0585(6) Uani d . 1 C
H9 0.8070 0.0358 0.8222 0.070 Uiso calc R 1 H
C10 0.66867(19) 0.09996(10) 0.81014(14) 0.0493(5) Uani d . 1 C
H10 0.6754 0.1104 0.7576 0.059 Uiso calc R 1 H
C11 0.57649(19) 0.11274(10) 0.92268(12) 0.0452(5) Uani d . 1 C
C12 0.48709(19) 0.14546(10) 0.95944(12) 0.0458(5) Uani d . 1 C
C13 0.22761(18) 0.26333(10) 0.73763(13) 0.0483(5) Uani d . 1 C
H13 0.1899 0.2249 0.7241 0.058 Uiso calc R 1 H
C14 0.1583(2) 0.31764(11) 0.72133(15) 0.0559(6) Uani d . 1 C
H14 0.0761 0.3149 0.6971 0.067 Uiso calc R 1 H
C15 0.2093(2) 0.37477(11) 0.74042(14) 0.0531(5) Uani d . 1 C
H15 0.1625 0.4111 0.7305 0.064 Uiso calc R 1 H
C16 0.33425(19) 0.37784(9) 0.77533(12) 0.0445(4) Uani d . 1 C
C17 0.4003(2) 0.43505(10) 0.79635(14) 0.0555(5) Uani d . 1 C
H17 0.3583 0.4730 0.7897 0.067 Uiso calc R 1 H
C18 0.5213(2) 0.43477(10) 0.82536(15) 0.0561(6) Uani d . 1 C
H18 0.5621 0.4727 0.8370 0.067 Uiso calc R 1 H
C19 0.5897(2) 0.37743(10) 0.83892(12) 0.0471(5) Uani d . 1 C
C20 0.7159(2) 0.37344(11) 0.87166(14) 0.0543(5) Uani d . 1 C
H20 0.7624 0.4096 0.8841 0.065 Uiso calc R 1 H
C21 0.7686(2) 0.31586(12) 0.88477(15) 0.0590(6) Uani d . 1 C
H21 0.8517 0.3126 0.9068 0.071 Uiso calc R 1 H
C22 0.69939(18) 0.26209(11) 0.86547(13) 0.0498(5) Uani d . 1 C
H22 0.7381 0.2234 0.8745 0.060 Uiso calc R 1 H
C23 0.52638(17) 0.32112(9) 0.82152(11) 0.0386(4) Uani d . 1 C
C24 0.39834(18) 0.32152(9) 0.78847(11) 0.0385(4) Uani d . 1 C
C25 0.58742(19) 0.21882(11) 0.66050(13) 0.0499(5) Uani d . 1 C
H25 0.6365 0.2485 0.6907 0.060 Uiso calc R 1 H
C26 0.6063(2) 0.20793(13) 0.58212(14) 0.0619(6) Uani d . 1 C
H26 0.6672 0.2299 0.5608 0.074 Uiso calc R 1 H
C27 0.5354(3) 0.16508(14) 0.53695(15) 0.0677(7) Uani d . 1 C
H27 0.5487 0.1571 0.4848 0.081 Uiso calc R 1 H
C28 0.4420(2) 0.13279(11) 0.56859(13) 0.0556(6) Uani d . 1 C
C29 0.3584(3) 0.08803(13) 0.52634(15) 0.0693(7) Uani d . 1 C
H29 0.3657 0.0782 0.4736 0.083 Uiso calc R 1 H
C30 0.2698(2) 0.05979(12) 0.56079(15) 0.0630(6) Uani d . 1 C
H30 0.2158 0.0318 0.5312 0.076 Uiso calc R 1 H
C31 0.2576(2) 0.07231(9) 0.64215(14) 0.0491(5) Uani d . 1 C
C32 0.1694(2) 0.04452(10) 0.68286(16) 0.0587(6) Uani d . 1 C
H32 0.1130 0.0158 0.6569 0.070 Uiso calc R 1 H
C33 0.1668(2) 0.05979(11) 0.76071(17) 0.0617(6) Uani d . 1 C
H33 0.1080 0.0417 0.7881 0.074 Uiso calc R 1 H
C34 0.2520(2) 0.10245(10) 0.79951(15) 0.0530(5) Uani d . 1 C
H34 0.2491 0.1119 0.8529 0.064 Uiso calc R 1 H
C35 0.33943(18) 0.11517(9) 0.68519(12) 0.0420(4) Uani d . 1 C
C36 0.42994(18) 0.14625(9) 0.64790(12) 0.0432(4) Uani d . 1 C
C37 0.8632(2) 0.08495(11) 0.63575(15) 0.0561(6) Uani d . 1 C
C38 0.8991(2) 0.14814(11) 0.66219(14) 0.0576(6) Uani d . 1 C
C39 0.9576(2) 0.15746(11) 0.59251(14) 0.0562(5) Uani d . 1 C
C40 0.91917(19) 0.09514(10) 0.56355(13) 0.0477(5) Uani d . 1 C
N1 0.41973(15) 0.18965(8) 0.91332(10) 0.0420(4) Uani d . 1 N
N2 0.50220(15) 0.18863(8) 0.69413(10) 0.0408(4) Uani d . 1 N
N3 0.33754(15) 0.13031(7) 0.76332(10) 0.0419(4) Uani d . 1 N
N4 0.57940(14) 0.26340(7) 0.83441(9) 0.0397(4) Uani d . 1 N
N5 0.58338(15) 0.12883(7) 0.84551(10) 0.0411(4) Uani d . 1 N
N6 0.34573(14) 0.26396(7) 0.77179(9) 0.0387(3) Uani d . 1 N
O1 0.8115(2) 0.03966(9) 0.66285(13) 0.0851(6) Uani d . 1 O
O2 0.92904(16) 0.06266(7) 0.50370(10) 0.0609(4) Uani d . 1 O
O3 1.0200(2) 0.20095(8) 0.56762(13) 0.0839(6) Uani d . 1 O
O4 0.8848(2) 0.18132(9) 0.72229(12) 0.0810(6) Uani d . 1 O
O5 1.0081(2) -0.03433(10) 0.89716(15) 0.0931(7) Uani d D 1 O
O6 1.0955(2) -0.08269(9) 0.76703(12) 0.0777(5) Uani d D 1 O
O7 1.06292(19) 0.06723(8) 0.37953(11) 0.0666(5) Uani d D 1 O
O8 1.10008(19) 0.19476(8) 0.42302(13) 0.0708(5) Uani d D 1 O
O9 0.8793(4) 0.30815(16) 0.5277(2) 0.1258(10) Uani d D 1 O
O10 0.8240(2) 0.30343(10) 0.68316(16) 0.0877(6) Uani d D 1 O
O11 1.0097(3) 0.18597(10) 0.87431(16) 0.1172(10) Uani d D 1 O
O12 0.0861(3) 0.08040(12) 0.96385(16) 0.1091(8) Uani d D 1 O
Fe1 0.46192(2) 0.194212(12) 0.803680(16) 0.03605(9) Uani d . 1 Fe
H5A 0.992(2) -0.0607(10) 0.9312(12) 0.054 Uiso d D 1 H
H5B 1.040(2) -0.0554(10) 0.8636(11) 0.054 Uiso d D 1 H
H6A 1.0504(19) -0.0846(11) 0.7204(11) 0.054 Uiso d D 1 H
H6B 1.124(2) -0.1216(8) 0.7751(13) 0.054 Uiso d D 1 H
H7A 1.110(2) 0.0390(10) 0.3715(14) 0.054 Uiso d D 1 H
H7B 1.030(2) 0.0628(11) 0.4200(12) 0.054 Uiso d D 1 H
H8A 1.080(2) 0.1943(10) 0.4694(10) 0.054 Uiso d D 1 H
H8B 1.093(2) 0.1591(8) 0.4048(13) 0.054 Uiso d D 1 H
H10A 0.858(2) 0.2701(9) 0.7012(13) 0.054 Uiso d D 1 H
H10B 0.829(2) 0.3083(11) 0.6337(10) 0.054 Uiso d D 1 H
H11A 0.975(2) 0.1864(10) 0.8248(10) 0.054 Uiso d D 1 H
H11B 1.041(2) 0.2204(9) 0.8838(13) 0.054 Uiso d D 1 H
H12A 0.061(2) 0.0489(8) 0.9377(14) 0.054 Uiso d D 1 H
H12B 0.0242(19) 0.1070(9) 0.9524(15) 0.054 Uiso d D 1 H
H9B 0.940(5) 0.282(3) 0.545(5) 0.31(5) Uiso d D 1 H
H9A 0.915(6) 0.334(3) 0.500(4) 0.26(4) Uiso d D 1 H

loop_
_atom_site_aniso_label
_atom_site_aniso_U_11
_atom_site_aniso_U_22
_atom_site_aniso_U_33
_atom_site_aniso_U_12
_atom_site_aniso_U_13
_atom_site_aniso_U_23
C1 0.0499(12) 0.0571(12) 0.0422(12) 0.0022(9) 0.0129(9) -0.0061(10)
C2 0.0598(14) 0.0823(16) 0.0446(13) 0.0055(12) 0.0186(11) -0.0081(12)
C3 0.0754(17) 0.0943(19) 0.0397(13) 0.0024(15) 0.0214(12) 0.0042(13)
C4 0.0682(15) 0.0743(15) 0.0387(12) 0.0024(12) 0.0107(11) 0.0070(11)
C5 0.098(2) 0.103(2) 0.0472(15) 0.0227(18) 0.0174(14) 0.0277(15)
C6 0.096(2) 0.092(2) 0.0576(17) 0.0272(17) 0.0099(15) 0.0292(15)
C7 0.0593(14) 0.0605(13) 0.0523(14) 0.0135(11) 0.0042(11) 0.0122(11)
C8 0.0654(15) 0.0611(14) 0.0703(18) 0.0193(12) 0.0031(13) 0.0109(13)
C9 0.0539(13) 0.0602(14) 0.0617(16) 0.0146(11) 0.0098(11) -0.0041(12)
C10 0.0484(12) 0.0504(11) 0.0501(13) 0.0083(9) 0.0105(9) -0.0046(10)
C11 0.0466(11) 0.0487(11) 0.0399(11) 0.0015(9) 0.0055(8) 0.0016(9)
C12 0.0483(11) 0.0515(11) 0.0377(11) -0.0004(9) 0.0066(9) 0.0020(9)
C13 0.0376(10) 0.0549(12) 0.0511(13) -0.0003(9) 0.0030(9) 0.0004(10)
C14 0.0371(11) 0.0676(15) 0.0612(15) 0.0073(10) 0.0022(10) 0.0046(11)
C15 0.0504(12) 0.0562(13) 0.0535(14) 0.0113(10) 0.0106(10) 0.0061(10)
C16 0.0505(11) 0.0465(11) 0.0375(11) 0.0058(9) 0.0094(9) 0.0028(9)
C17 0.0697(15) 0.0414(11) 0.0560(14) 0.0022(10) 0.0117(11) 0.0004(10)
C18 0.0670(15) 0.0417(11) 0.0593(14) -0.0084(10) 0.0081(11) -0.0011(10)
C19 0.0542(12) 0.0473(11) 0.0397(12) -0.0097(9) 0.0067(9) -0.0011(9)
C20 0.0529(13) 0.0567(13) 0.0520(14) -0.0168(10) 0.0040(10) -0.0047(10)
C21 0.0429(12) 0.0729(16) 0.0581(15) -0.0110(11) -0.0015(10) -0.0053(12)
C22 0.0378(10) 0.0560(12) 0.0533(13) -0.0013(9) -0.0004(9) -0.0029(10)
C23 0.0399(10) 0.0450(10) 0.0313(10) -0.0028(8) 0.0066(8) -0.0020(8)
C24 0.0420(10) 0.0435(10) 0.0305(10) 0.0012(8) 0.0073(8) 0.0000(7)
C25 0.0463(11) 0.0626(13) 0.0418(12) -0.0029(10) 0.0100(9) 0.0062(10)
C26 0.0595(14) 0.0845(17) 0.0446(13) 0.0006(13) 0.0172(11) 0.0099(12)
C27 0.0775(17) 0.0931(19) 0.0349(12) 0.0075(15) 0.0159(12) 0.0021(13)
C28 0.0660(15) 0.0652(14) 0.0341(12) 0.0066(11) 0.0028(10) -0.0015(10)
C29 0.0893(19) 0.0733(16) 0.0406(13) 0.0024(14) -0.0049(13) -0.0143(12)
C30 0.0743(17) 0.0577(13) 0.0495(14) -0.0010(12) -0.0146(12) -0.0094(11)
C31 0.0516(12) 0.0393(10) 0.0515(13) 0.0051(9) -0.0074(9) -0.0024(9)
C32 0.0527(13) 0.0426(11) 0.0757(18) -0.0058(9) -0.0060(12) -0.0037(11)
C33 0.0570(14) 0.0502(12) 0.0789(18) -0.0144(11) 0.0137(12) 0.0008(12)
C34 0.0538(13) 0.0490(12) 0.0582(14) -0.0092(10) 0.0151(10) -0.0002(10)
C35 0.0450(11) 0.0376(9) 0.0416(11) 0.0051(8) 0.0000(8) -0.0015(8)
C36 0.0456(11) 0.0471(10) 0.0353(11) 0.0043(8) 0.0013(8) 0.0004(8)
C37 0.0596(14) 0.0550(13) 0.0554(14) 0.0064(10) 0.0143(11) 0.0030(11)
C38 0.0661(15) 0.0578(13) 0.0472(13) 0.0091(11) 0.0036(11) -0.0006(11)
C39 0.0620(14) 0.0526(13) 0.0529(14) -0.0009(10) 0.0049(11) 0.0003(10)
C40 0.0475(11) 0.0463(11) 0.0486(12) 0.0040(9) 0.0053(9) 0.0024(9)
N1 0.0415(9) 0.0462(9) 0.0381(9) -0.0006(7) 0.0058(7) -0.0032(7)
N2 0.0387(8) 0.0459(9) 0.0376(9) 0.0013(7) 0.0054(7) 0.0017(7)
N3 0.0430(9) 0.0409(8) 0.0420(10) -0.0006(7) 0.0068(7) -0.0007(7)
N4 0.0389(8) 0.0448(8) 0.0350(9) 0.0004(7) 0.0041(7) -0.0003(7)
N5 0.0432(9) 0.0434(9) 0.0373(9) 0.0011(7) 0.0079(7) -0.0013(7)
N6 0.0367(8) 0.0436(8) 0.0355(9) -0.0028(7) 0.0045(6) -0.0018(7)
O1 0.1122(16) 0.0663(11) 0.0884(15) -0.0131(11) 0.0528(13) 0.0028(10)
O2 0.0709(11) 0.0558(9) 0.0574(10) 0.0011(8) 0.0144(8) -0.0070(8)
O3 0.1099(16) 0.0608(11) 0.0865(15) -0.0258(10) 0.0326(12) -0.0070(10)
O4 0.1127(16) 0.0756(12) 0.0556(11) 0.0096(11) 0.0156(11) -0.0126(9)
O5 0.1196(19) 0.0806(15) 0.0850(17) 0.0105(13) 0.0342(14) -0.0044(12)
O6 0.1090(16) 0.0534(10) 0.0704(13) 0.0032(10) 0.0124(11) 0.0011(9)
O7 0.0891(14) 0.0585(10) 0.0544(11) -0.0093(9) 0.0180(9) 0.0011(9)
O8 0.0801(12) 0.0551(10) 0.0804(14) -0.0135(9) 0.0223(10) -0.0007(10)
O9 0.175(3) 0.108(2) 0.100(2) 0.001(2) 0.036(2) 0.0071(16)
O10 0.1004(17) 0.0679(12) 0.0972(17) -0.0174(11) 0.0222(14) -0.0086(12)
O11 0.187(3) 0.0608(12) 0.0837(17) 0.0043(14) -0.0429(17) -0.0050(12)
O12 0.142(2) 0.0836(16) 0.0943(19) -0.0146(15) -0.0042(17) 0.0058(14)
Fe1 0.03569(14) 0.03935(14) 0.03331(15) -0.00076(12) 0.00589(10) -0.00136(12)

loop_
_atom_type_symbol
_atom_type_description
_atom_type_scat_dispersion_real
_atom_type_scat_dispersion_imag
_atom_type_scat_source
C C 0.0033 0.0016 'International Tables Vol C Tables 4.2.6.8 and 6.1.1.4'
H H 0.0000 0.0000 'International Tables Vol C Tables 4.2.6.8 and 6.1.1.4'
N N 0.0061 0.0033 'International Tables Vol C Tables 4.2.6.8 and 6.1.1.4'
O O 0.0106 0.0060 'International Tables Vol C Tables 4.2.6.8 and 6.1.1.4'
Fe Fe 0.3463 0.8444 'International Tables Vol C Tables 4.2.6.8 and 6.1.1.4'

loop_
_geom_angle_atom_site_label_1
_geom_angle_atom_site_label_2
_geom_angle_atom_site_label_3
_geom_angle
_geom_angle_publ_flag
N1 C1 C2 122.6(2) ?
N1 C1 H1 118.7 ?
C2 C1 H1 118.7 ?
C3 C2 C1 120.0(2) ?
C3 C2 H2 120.0 ?
C1 C2 H2 120.0 ?
C2 C3 C4 119.6(2) ?
C2 C3 H3 120.2 ?
C4 C3 H3 120.2 ?
C12 C4 C3 117.0(2) ?
C12 C4 C5 118.0(2) ?
C3 C4 C5 125.1(2) ?
C6 C5 C4 121.4(2) ?
C6 C5 H5 119.3 ?
C4 C5 H5 119.3 ?
C5 C6 C7 121.4(2) ?
C5 C6 H6 119.3 ?
C7 C6 H6 119.3 ?
C11 C7 C8 117.2(2) ?
C11 C7 C6 118.0(2) ?
C8 C7 C6 124.8(2) ?
C9 C8 C7 119.1(2) ?
C9 C8 H8 120.5 ?
C7 C8 H8 120.5 ?
C8 C9 C10 120.3(2) ?
C8 C9 H9 119.9 ?
C10 C9 H9 119.9 ?
N5 C10 C9 122.6(2) ?
N5 C10 H10 118.7 ?
C9 C10 H10 118.7 ?
N5 C11 C7 123.64(19) ?
N5 C11 C12 115.96(18) ?
C7 C11 C12 120.40(19) ?
N1 C12 C4 123.3(2) ?
N1 C12 C11 115.93(18) ?
C4 C12 C11 120.7(2) ?
N6 C13 C14 122.7(2) ?
N6 C13 H13 118.6 ?
C14 C13 H13 118.6 ?
C15 C14 C13 120.7(2) ?
C15 C14 H14 119.7 ?
C13 C14 H14 119.7 ?
C14 C15 C16 118.6(2) ?
C14 C15 H15 120.7 ?
C16 C15 H15 120.7 ?
C24 C16 C15 117.40(19) ?
C24 C16 C17 118.26(19) ?
C15 C16 C17 124.3(2) ?
C18 C17 C16 121.2(2) ?
C18 C17 H17 119.4 ?
C16 C17 H17 119.4 ?
C17 C18 C19 121.6(2) ?
C17 C18 H18 119.2 ?
C19 C18 H18 119.2 ?
C23 C19 C20 117.09(19) ?
C23 C19 C18 118.12(19) ?
C20 C19 C18 124.7(2) ?
C21 C20 C19 118.9(2) ?
C21 C20 H20 120.5 ?
C19 C20 H20 120.5 ?
C20 C21 C22 120.5(2) ?
C20 C21 H21 119.8 ?
C22 C21 H21 119.8 ?
N4 C22 C21 122.9(2) ?
N4 C22 H22 118.6 ?
C21 C22 H22 118.6 ?
N4 C23 C19 123.98(18) ?
N4 C23 C24 115.81(16) ?
C19 C23 C24 120.22(18) ?
N6 C24 C16 123.89(18) ?
N6 C24 C23 115.61(16) ?
C16 C24 C23 120.50(18) ?
N2 C25 C26 122.8(2) ?
N2 C25 H25 118.6 ?
C26 C25 H25 118.6 ?
C27 C26 C25 119.6(2) ?
C27 C26 H26 120.2 ?
C25 C26 H26 120.2 ?
C26 C27 C28 120.2(2) ?
C26 C27 H27 119.9 ?
C28 C27 H27 119.9 ?
C36 C28 C27 116.5(2) ?
C36 C28 C29 117.9(2) ?
C27 C28 C29 125.6(2) ?
C30 C29 C28 121.9(2) ?
C30 C29 H29 119.1 ?
C28 C29 H29 119.1 ?
C29 C30 C31 120.8(2) ?
C29 C30 H30 119.6 ?
C31 C30 H30 119.6 ?
C32 C31 C35 117.0(2) ?
C32 C31 C30 124.6(2) ?
C35 C31 C30 118.4(2) ?
C33 C32 C31 119.5(2) ?
C33 C32 H32 120.3 ?
C31 C32 H32 120.3 ?
C32 C33 C34 120.0(2) ?
C32 C33 H33 120.0 ?
C34 C33 H33 120.0 ?
N3 C34 C33 122.8(2) ?
N3 C34 H34 118.6 ?
C33 C34 H34 118.6 ?
N3 C35 C31 123.66(19) ?
N3 C35 C36 115.81(18) ?
C31 C35 C36 120.53(19) ?
N2 C36 C28 123.7(2) ?
N2 C36 C35 115.97(17) ?
C28 C36 C35 120.4(2) ?
O1 C37 C38 136.4(2) ?
O1 C37 C40 134.1(2) ?
C38 C37 C40 89.48(18) ?
O4 C38 C39 134.8(2) ?
O4 C38 C37 134.7(2) ?
C39 C38 C37 90.54(19) ?
O3 C39 C38 134.9(2) ?
O3 C39 C40 134.6(2) ?
C38 C39 C40 90.44(19) ?
O2 C40 C39 136.5(2) ?
O2 C40 C37 134.0(2) ?
C39 C40 C37 89.50(18) ?
C1 N1 C12 117.48(18) ?
C1 N1 Fe1 129.75(15) ?
C12 N1 Fe1 112.71(13) ?
C25 N2 C36 117.28(18) ?
C25 N2 Fe1 130.09(15) ?
C36 N2 Fe1 112.63(13) ?
C34 N3 C35 117.04(18) ?
C34 N3 Fe1 130.13(15) ?
C35 N3 Fe1 112.78(13) ?
C22 N4 C23 116.67(17) ?
C22 N4 Fe1 130.36(14) ?
C23 N4 Fe1 112.97(12) ?
C10 N5 C11 117.24(18) ?
C10 N5 Fe1 129.97(15) ?
C11 N5 Fe1 112.78(13) ?
C13 N6 C24 116.60(17) ?
C13 N6 Fe1 130.57(14) ?
C24 N6 Fe1 112.83(12) ?
H5A O5 H5B 105(2) ?
H6A O6 H6B 103.7(18) ?
H7A O7 H7B 115(2) ?
H8A O8 H8B 108.2(19) ?
H9B O9 H9A 102(3) ?
H10A O10 H10B 112(2) ?
H11A O11 H11B 106.9(19) ?
H12A O12 H12B 103(2) ?
N2 Fe1 N3 82.80(7) yes
N2 Fe1 N4 93.58(7) yes
N3 Fe1 N4 174.11(7) yes
N2 Fe1 N6 90.91(7) yes
N3 Fe1 N6 92.67(6) yes
N4 Fe1 N6 82.71(6) yes
N2 Fe1 N1 173.69(7) yes
N3 Fe1 N1 92.45(7) yes
N4 Fe1 N1 91.48(7) yes
N6 Fe1 N1 93.46(7) yes
N2 Fe1 N5 93.37(7) yes
N3 Fe1 N5 91.43(7) yes
N4 Fe1 N5 93.43(7) yes
N6 Fe1 N5 174.41(7) yes
N1 Fe1 N5 82.57(7) yes

loop_
_geom_bond_atom_site_label_1
_geom_bond_atom_site_label_2
_geom_bond_distance
_geom_bond_publ_flag
C1 N1 1.330(3) ?
C1 C2 1.391(3) ?
C1 H1 0.93 ?
C2 C3 1.353(4) ?
C2 H2 0.93 ?
C3 C4 1.407(4) ?
C3 H3 0.93 ?
C4 C12 1.393(3) ?
C4 C5 1.434(4) ?
C5 C6 1.344(4) ?
C5 H5 0.93 ?
C6 C7 1.433(4) ?
C6 H6 0.93 ?
C7 C11 1.397(3) ?
C7 C8 1.411(3) ?
C8 C9 1.356(4) ?
C8 H8 0.93 ?
C9 C10 1.397(3) ?
C9 H9 0.93 ?
C10 N5 1.333(2) ?
C10 H10 0.93 ?
C11 N5 1.362(3) ?
C11 C12 1.419(3) ?
C12 N1 1.365(3) ?
C13 N6 1.331(2) ?
C13 C14 1.389(3) ?
C13 H13 0.93 ?
C14 C15 1.359(3) ?
C14 H14 0.93 ?
C15 C16 1.403(3) ?
C15 H15 0.93 ?
C16 C24 1.392(3) ?
C16 C17 1.435(3) ?
C17 C18 1.338(3) ?
C17 H17 0.93 ?
C18 C19 1.434(3) ?
C18 H18 0.93 ?
C19 C23 1.396(3) ?
C19 C20 1.407(3) ?
C20 C21 1.361(3) ?
C20 H20 0.93 ?
C21 C22 1.386(3) ?
C21 H21 0.93 ?
C22 N4 1.336(2) ?
C22 H22 0.93 ?
C23 N4 1.365(2) ?
C23 C24 1.425(3) ?
C24 N6 1.367(2) ?
C25 N2 1.329(3) ?
C25 C26 1.391(3) ?
C25 H25 0.93 ?
C26 C27 1.356(4) ?
C26 H26 0.93 ?
C27 C28 1.403(4) ?
C27 H27 0.93 ?
C28 C36 1.396(3) ?
C28 C29 1.434(3) ?
C29 C30 1.347(4) ?
C29 H29 0.93 ?
C30 C31 1.427(3) ?
C30 H30 0.93 ?
C31 C32 1.399(3) ?
C31 C35 1.402(3) ?
C32 C33 1.360(4) ?
C32 H32 0.93 ?
C33 C34 1.393(3) ?
C33 H33 0.93 ?
C34 N3 1.333(3) ?
C34 H34 0.93 ?
C35 N3 1.363(3) ?
C35 C36 1.416(3) ?
C36 N2 1.365(3) ?
C37 O1 1.242(3) ?
C37 C38 1.456(3) ?
C37 C40 1.462(3) ?
C38 O4 1.267(3) ?
C38 C39 1.437(3) ?
C39 O3 1.262(3) ?
C39 C40 1.457(3) ?
C40 O2 1.244(3) ?
N1 Fe1 1.9791(16) yes
N2 Fe1 1.9710(16) yes
N3 Fe1 1.9721(16) yes
N4 Fe1 1.9735(16) yes
N5 Fe1 1.9803(16) yes
N6 Fe1 1.9773(16) yes
O5 H5A 0.840(15) ?
O5 H5B 0.843(15) ?
O6 H6A 0.864(15) ?
O6 H6B 0.891(15) ?
O7 H7A 0.817(15) ?
O7 H7B 0.824(15) ?
O8 H8A 0.847(15) ?
O8 H8B 0.820(15) ?
O9 H9B 0.89(2) ?
O9 H9A 0.86(2) ?
O10 H10A 0.837(15) ?
O10 H10B 0.851(15) ?
O11 H11A 0.865(16) ?
O11 H11B 0.817(15) ?
O12 H12A 0.828(15) ?
O12 H12B 0.882(15) ?

loop_
_geom_hbond_atom_site_label_D
_geom_hbond_atom_site_label_H
_geom_hbond_atom_site_label_A
_geom_hbond_site_symmetry_A
_geom_hbond_distance_DH
_geom_hbond_distance_HA
_geom_hbond_distance_DA
_geom_hbond_angle_DHA
O5 H5A O12 3_657 0.840(15) 2.128(16) 2.878(4) 149(2)
O5 H5B O6 . 0.843(15) 1.914(15) 2.731(3) 163(2)
O6 H6A O7 3_756 0.864(15) 1.970(15) 2.816(3) 166(2)
O6 H6B O10 2_746 0.891(15) 1.805(15) 2.677(3) 166(2)
O7 H7A O1 3_756 0.817(15) 2.011(16) 2.811(3) 166(3)
O7 H7B O2 . 0.824(15) 1.924(15) 2.737(2) 169(2)
O8 H8A O3 . 0.847(15) 1.880(16) 2.722(3) 173(2)
O8 H8B O7 . 0.820(15) 2.023(17) 2.832(3) 169(2)
O9 H9B O3 . 0.89(2) 1.94(3) 2.782(4) 157(7)
O9 H9A O11 4_565 0.86(2) 2.53(6) 3.147(5) 129(6)
O10 H10A O4 . 0.837(15) 1.942(17) 2.745(3) 160(2)
O10 H10B O9 . 0.851(15) 1.954(17) 2.786(4) 165(2)
O11 H11A O4 . 0.865(16) 1.860(16) 2.720(3) 173(2)
O11 H11B O8 4_566 0.817(15) 2.001(16) 2.808(3) 170(2)
O12 H12A O5 1_455 0.828(15) 1.959(16) 2.775(4) 168(2)
O12 H12B O11 1_455 0.882(15) 2.13(2) 2.771(3) 129(2)
C20 H20 O2 4_566 0.93 2.57 3.267(3) 132

loop_
_geom_torsion_atom_site_label_1
_geom_torsion_atom_site_label_2
_geom_torsion_atom_site_label_3
_geom_torsion_atom_site_label_4
_geom_torsion
N1 C1 C2 C3 1.0(4)
C1 C2 C3 C4 0.7(4)
C2 C3 C4 C12 -2.1(4)
C2 C3 C4 C5 179.0(3)
C12 C4 C5 C6 0.0(5)
C3 C4 C5 C6 178.9(3)
C4 C5 C6 C7 -1.0(5)
C5 C6 C7 C11 0.9(5)
C5 C6 C7 C8 179.6(3)
C11 C7 C8 C9 0.0(4)
C6 C7 C8 C9 -178.7(3)
C7 C8 C9 C10 -0.7(4)
C8 C9 C10 N5 0.5(4)
C8 C7 C11 N5 1.0(4)
C6 C7 C11 N5 179.8(2)
C8 C7 C11 C12 -178.5(2)
C6 C7 C11 C12 0.3(4)
C3 C4 C12 N1 2.0(4)
C5 C4 C12 N1 -179.0(2)
C3 C4 C12 C11 -177.9(2)
C5 C4 C12 C11 1.1(4)
N5 C11 C12 N1 -0.7(3)
C7 C11 C12 N1 178.8(2)
N5 C11 C12 C4 179.2(2)
C7 C11 C12 C4 -1.3(3)
N6 C13 C14 C15 -0.3(4)
C13 C14 C15 C16 1.4(3)
C14 C15 C16 C24 -0.2(3)
C14 C15 C16 C17 178.2(2)
C24 C16 C17 C18 2.2(3)
C15 C16 C17 C18 -176.2(2)
C16 C17 C18 C19 -1.8(4)
C17 C18 C19 C23 -0.5(3)
C17 C18 C19 C20 -177.8(2)
C23 C19 C20 C21 -0.2(3)
C18 C19 C20 C21 177.1(2)
C19 C20 C21 C22 0.6(4)
C20 C21 C22 N4 -0.7(4)
C20 C19 C23 N4 0.0(3)
C18 C19 C23 N4 -177.52(18)
C20 C19 C23 C24 179.81(18)
C18 C19 C23 C24 2.3(3)
C15 C16 C24 N6 -2.2(3)
C17 C16 C24 N6 179.31(18)
C15 C16 C24 C23 178.15(18)
C17 C16 C24 C23 -0.4(3)
N4 C23 C24 N6 -1.8(2)
C19 C23 C24 N6 178.45(17)
N4 C23 C24 C16 177.94(17)
C19 C23 C24 C16 -1.9(3)
N2 C25 C26 C27 0.3(4)
C25 C26 C27 C28 1.2(4)
C26 C27 C28 C36 -1.6(4)
C26 C27 C28 C29 177.9(2)
C36 C28 C29 C30 0.6(4)
C27 C28 C29 C30 -178.9(3)
C28 C29 C30 C31 -1.6(4)
C29 C30 C31 C32 -179.1(2)
C29 C30 C31 C35 0.6(3)
C35 C31 C32 C33 -0.1(3)
C30 C31 C32 C33 179.7(2)
C31 C32 C33 C34 -0.5(4)
C32 C33 C34 N3 0.7(4)
C32 C31 C35 N3 0.5(3)
C30 C31 C35 N3 -179.27(19)
C32 C31 C35 C36 -178.80(19)
C30 C31 C35 C36 1.4(3)
C27 C28 C36 N2 0.7(3)
C29 C28 C36 N2 -178.9(2)
C27 C28 C36 C35 -179.0(2)
C29 C28 C36 C35 1.4(3)
N3 C35 C36 N2 -1.5(3)
C31 C35 C36 N2 177.82(17)
N3 C35 C36 C28 178.19(18)
C31 C35 C36 C28 -2.5(3)
O1 C37 C38 O4 -4.1(5)
C40 C37 C38 O4 178.4(3)
O1 C37 C38 C39 175.8(3)
C40 C37 C38 C39 -1.73(18)
O4 C38 C39 O3 3.5(5)
C37 C38 C39 O3 -176.3(3)
O4 C38 C39 C40 -178.4(3)
C37 C38 C39 C40 1.74(18)
O3 C39 C40 O2 -3.1(5)
C38 C39 C40 O2 178.8(3)
O3 C39 C40 C37 176.4(3)
C38 C39 C40 C37 -1.73(18)
O1 C37 C40 O2 3.6(5)
C38 C37 C40 O2 -178.8(3)
O1 C37 C40 C39 -175.9(3)
C38 C37 C40 C39 1.71(18)
C2 C1 N1 C12 -1.1(3)
C2 C1 N1 Fe1 175.80(17)
C4 C12 N1 C1 -0.4(3)
C11 C12 N1 C1 179.48(19)
C4 C12 N1 Fe1 -177.87(18)
C11 C12 N1 Fe1 2.0(2)
C26 C25 N2 C36 -1.3(3)
C26 C25 N2 Fe1 178.06(17)
C28 C36 N2 C25 0.8(3)
C35 C36 N2 C25 -179.56(18)
C28 C36 N2 Fe1 -178.68(17)
C35 C36 N2 Fe1 1.0(2)
C33 C34 N3 C35 -0.3(3)
C33 C34 N3 Fe1 177.02(17)
C31 C35 N3 C34 -0.3(3)
C36 C35 N3 C34 179.01(18)
C31 C35 N3 Fe1 -178.07(15)
C36 C35 N3 Fe1 1.2(2)
C21 C22 N4 C23 0.5(3)
C21 C22 N4 Fe1 -179.08(17)
C19 C23 N4 C22 -0.1(3)
C24 C23 N4 C22 -179.93(17)
C19 C23 N4 Fe1 179.50(15)
C24 C23 N4 Fe1 -0.3(2)
C9 C10 N5 C11 0.5(3)
C9 C10 N5 Fe1 179.64(16)
C7 C11 N5 C10 -1.2(3)
C12 C11 N5 C10 178.35(18)
C7 C11 N5 Fe1 179.49(18)
C12 C11 N5 Fe1 -1.0(2)
C14 C13 N6 C24 -1.9(3)
C14 C13 N6 Fe1 178.08(16)
C16 C24 N6 C13 3.2(3)
C23 C24 N6 C13 -177.15(17)
C16 C24 N6 Fe1 -176.78(15)
C23 C24 N6 Fe1 2.9(2)
C25 N2 Fe1 N3 -179.60(19)
C36 N2 Fe1 N3 -0.26(13)
C25 N2 Fe1 N4 5.07(19)
C36 N2 Fe1 N4 -175.59(13)
C25 N2 Fe1 N6 87.82(19)
C36 N2 Fe1 N6 -92.83(13)
C25 N2 Fe1 N5 -88.58(19)
C36 N2 Fe1 N5 90.76(13)
C34 N3 Fe1 N2 -177.9(2)
C35 N3 Fe1 N2 -0.54(13)
C34 N3 Fe1 N6 -87.36(19)
C35 N3 Fe1 N6 90.04(13)
C34 N3 Fe1 N1 6.23(19)
C35 N3 Fe1 N1 -176.38(13)
C34 N3 Fe1 N5 88.85(19)
C35 N3 Fe1 N5 -93.76(14)
C22 N4 Fe1 N2 -88.52(18)
C23 N4 Fe1 N2 91.91(13)
C22 N4 Fe1 N6 -178.98(19)
C23 N4 Fe1 N6 1.45(13)
C22 N4 Fe1 N1 87.72(18)
C23 N4 Fe1 N1 -91.85(13)
C22 N4 Fe1 N5 5.08(19)
C23 N4 Fe1 N5 -174.49(13)
C13 N6 Fe1 N2 84.18(18)
C24 N6 Fe1 N2 -95.88(13)
C13 N6 Fe1 N3 1.34(19)
C24 N6 Fe1 N3 -178.71(13)
C13 N6 Fe1 N4 177.67(19)
C24 N6 Fe1 N4 -2.38(12)
C13 N6 Fe1 N1 -91.27(18)
C24 N6 Fe1 N1 88.67(13)
C1 N1 Fe1 N3 -87.91(18)
C12 N1 Fe1 N3 89.14(14)
C1 N1 Fe1 N4 87.70(18)
C12 N1 Fe1 N4 -95.25(14)
C1 N1 Fe1 N6 4.91(19)
C12 N1 Fe1 N6 -178.03(14)
C1 N1 Fe1 N5 -179.04(19)
C12 N1 Fe1 N5 -1.98(13)
C10 N5 Fe1 N2 7.25(19)
C11 N5 Fe1 N2 -173.54(14)
C10 N5 Fe1 N3 90.11(18)
C11 N5 Fe1 N3 -90.67(14)
C10 N5 Fe1 N4 -86.55(18)
C11 N5 Fe1 N4 92.66(14)
C10 N5 Fe1 N1 -177.60(19)
C11 N5 Fe1 N1 1.61(14)
